data_7130595
loop_
_publ_author_name
'Evans, Matthew J.'
'Iliffe, George H.'
'Neale, Samuel E.'
'McMullin, Claire L.'
'Fulton, J. Robin'
'Anker, Mathew D.'
'Coles, Martyn P.'

_publ_section_title
;
 Isolating elusive &#x2018;Al(\m-O)M&#x2019; intermediates in CO2
 reduction by bimetallic Al--M complexes (M = Zn, Mg)
;
_journal_name_full 'Chemical Communications'
_journal_paper_doi 10.1039/D2CC04028J
_journal_year 2022
_chemical_formula_moiety 'C28 H46 Al N2 O Si2, C23 H29 Mg N2'
_chemical_formula_sum 'C51 H75 Al Mg N4 O Si2'
_chemical_formula_weight 867.62
_space_group_IT_number 14
_space_group_name_Hall '-P 2yn'
_space_group_name_H-M_alt 'P 1 21/n 1'
_symmetry_cell_setting monoclinic
_symmetry_Int_Tables_number 14
_symmetry_space_group_name_Hall '-P 2yn'
_symmetry_space_group_name_H-M 'P 1 21/n 1'
_atom_sites_solution_hydrogens geom
_audit_conform_dict_location ftp://ftp.iucr.org/pub/cif_core.dic
_audit_conform_dict_name cif_core.dic
_audit_conform_dict_version 2.4.3
_audit_creation_date 2021-10-07T13:51:03-00:00
_audit_creation_method 'WinGX routine CIF_UPDATE'
_audit_update_record
;
2022-07-04 deposited with the CCDC.	2022-08-09 downloaded from the CCDC.
;
_cell_angle_alpha 90
_cell_angle_beta 90.5318(13)
_cell_angle_gamma 90
_cell_formula_units_Z 4
_cell_length_a 11.5558(2)
_cell_length_b 18.8726(3)
_cell_length_c 24.3018(4)
_cell_measurement_reflns_used 12477
_cell_measurement_temperature 150(2)
_cell_measurement_theta_max 73.076
_cell_measurement_theta_min 4.322
_cell_measurement_wavelength 1.54184
_cell_volume 5299.70(15)
_computing_cell_refinement 'CrysAlisPro 1.171.40.53 (Rigaku OD, 2019)'
_computing_data_collection 'CrysAlisPro 1.171.40.53 (Rigaku OD, 2019)'
_computing_data_reduction 'CrysAlisPro 1.171.40.53 (Rigaku OD, 2019)'
_computing_molecular_graphics 'Ortep for Windows (Farrugia, 2012)'
_computing_publication_material 'WinGX publication routines (Farrugia, 2012)'
_computing_structure_refinement 'SHELXL-2014/6 (Sheldrick, 2014)'
_diffrn_ambient_temperature 150(2)
_diffrn_detector 'CCD plate'
_diffrn_detector_area_resol_mean 8.0856
_diffrn_measured_fraction_theta_full 0.968
_diffrn_measured_fraction_theta_max 0.9801
_diffrn_measurement_device 'four-circle diffractometer'
_diffrn_measurement_device_type 'SuperNova, Dual, Cu at home/near, EosS2'
_diffrn_measurement_method '\w scans'
_diffrn_orient_matrix_type 'CrysAlisPro convention (1999,Acta A55,543-557)'
_diffrn_orient_matrix_UB_11 0.1311617
_diffrn_orient_matrix_UB_12 0.0120046
_diffrn_orient_matrix_UB_13 -0.0059349
_diffrn_orient_matrix_UB_21 -0.0104592
_diffrn_orient_matrix_UB_22 0.0710833
_diffrn_orient_matrix_UB_23 0.0307134
_diffrn_orient_matrix_UB_31 0.0215018
_diffrn_orient_matrix_UB_32 -0.0382823
_diffrn_orient_matrix_UB_33 0.0551447
_diffrn_radiation_monochromator mirror
_diffrn_radiation_probe x-ray
_diffrn_radiation_type 'Cu K\a'
_diffrn_radiation_wavelength 1.54184
_diffrn_reflns_av_R_equivalents 0.0346
_diffrn_reflns_av_unetI/netI 0.0549
_diffrn_reflns_Laue_measured_fraction_full 0.997
_diffrn_reflns_Laue_measured_fraction_max 0.981
_diffrn_reflns_limit_h_max 13
_diffrn_reflns_limit_h_min -13
_diffrn_reflns_limit_k_max 22
_diffrn_reflns_limit_k_min -23
_diffrn_reflns_limit_l_max 29
_diffrn_reflns_limit_l_min -26
_diffrn_reflns_number 34093
_diffrn_reflns_point_group_measured_fraction_full 0.997
_diffrn_reflns_point_group_measured_fraction_max 0.981
_diffrn_reflns_theta_full 74.0807
_diffrn_reflns_theta_max 73.4215
_diffrn_reflns_theta_min 3.6378
_diffrn_source 'micro-focus sealed X-ray tube'
_exptl_absorpt_coefficient_mu 1.162
_exptl_absorpt_correction_T_max 1
_exptl_absorpt_correction_T_min 0.82506
_exptl_absorpt_correction_type multi-scan
_exptl_absorpt_process_details
;
        CrysAlisPro 1.171.40.53 (Rigaku Oxford Diffraction, 2019)
        Empirical absorption correction using spherical harmonics,
 implemented in SCALE3 ABSPACK scaling algorithm.
;
_exptl_crystal_colour yellow
_exptl_crystal_density_diffrn 1.088
_exptl_crystal_density_method 'not measured'
_exptl_crystal_description block
_exptl_crystal_F_000 1880
_exptl_crystal_size_max 0.225
_exptl_crystal_size_mid 0.129
_exptl_crystal_size_min 0.075
_refine_diff_density_max 0.259
_refine_diff_density_min -0.205
_refine_diff_density_rms 0.041
_refine_ls_extinction_method none
_refine_ls_goodness_of_fit_ref 1.044
_refine_ls_hydrogen_treatment constr
_refine_ls_matrix_type full
_refine_ls_number_constraints 0
_refine_ls_number_parameters 561
_refine_ls_number_reflns 10464
_refine_ls_number_restraints 0
_refine_ls_restrained_S_all 1.044
_refine_ls_R_factor_all 0.0491
_refine_ls_R_factor_gt 0.0397
_refine_ls_shift/su_max 0.002
_refine_ls_shift/su_mean 0
_refine_ls_structure_factor_coef Fsqd
_refine_ls_weighting_details 'w=1/[\s^2^(Fo^2^)+(0.0553P)^2^+1.0271P] where P=(Fo^2^+2Fc^2^)/3'
_refine_ls_weighting_scheme calc
_refine_ls_wR_factor_gt 0.1021
_refine_ls_wR_factor_ref 0.1092
_reflns_number_gt 8804
_reflns_number_total 10464
_reflns_threshold_expression 'I > 2\s(I)'
_cod_data_source_file d2cc04028j2.cif
_cod_data_source_block Compound-1-Mg
_cod_original_cell_volume 5299.69(15)
_cod_database_code 7130595

loop_
_symmetry_equiv_pos_as_xyz
'x, y, z'
'-x+1/2, y+1/2, -z+1/2'
'-x, -y, -z'
'x-1/2, -y-1/2, z-1/2'

loop_
_atom_site_label
_atom_site_type_symbol
_atom_site_fract_x
_atom_site_fract_y
_atom_site_fract_z
_atom_site_U_iso_or_equiv
_atom_site_adp_type
_atom_site_occupancy
_atom_site_calc_flag
_atom_site_disorder_assembly
_atom_site_disorder_group
Si1 Si 0.88068(4) 0.94698(2) 0.16619(2) 0.02829(10) Uani 1 d . .
Si2 Si 0.66533(3) 0.86594(2) 0.13223(2) 0.03018(10) Uani 1 d . .
Al Al 0.90963(4) 0.78873(2) 0.12837(2) 0.02387(10) Uani 1 d . .
Mg Mg 1.05247(4) 0.67767(3) 0.09815(2) 0.02797(11) Uani 1 d . .
O O 0.74253(10) 0.93313(6) 0.15491(5) 0.0354(2) Uani 1 d . .
N1 N 0.94742(10) 0.86513(6) 0.17220(5) 0.0255(2) Uani 1 d . .
N2 N 0.76056(11) 0.80468(7) 0.10443(5) 0.0273(2) Uani 1 d . .
N3 N 1.11867(12) 0.59469(7) 0.14156(5) 0.0310(3) Uani 1 d . .
N4 N 1.13741(12) 0.65066(7) 0.02785(5) 0.0307(3) Uani 1 d . .
C1 C 1.02823(13) 0.85359(7) 0.21659(6) 0.0264(3) Uani 1 d . .
C2 C 0.98766(14) 0.82689(8) 0.26716(6) 0.0308(3) Uani 1 d . .
C3 C 1.06719(16) 0.81174(9) 0.30902(6) 0.0359(3) Uani 1 d . .
H3 H 1.0406 0.7925 0.3427 0.043 Uiso 1 calc . .
C4 C 1.18394(16) 0.82420(9) 0.30233(7) 0.0376(4) Uani 1 d . .
H4 H 1.2371 0.8131 0.3311 0.045 Uiso 1 calc . .
C5 C 1.22325(14) 0.85286(9) 0.25375(7) 0.0348(3) Uani 1 d . .
H5 H 1.3035 0.8622 0.2497 0.042 Uiso 1 calc . .
C6 C 1.14689(13) 0.86847(8) 0.21041(6) 0.0293(3) Uani 1 d . .
C7 C 0.85969(15) 0.81418(9) 0.27658(7) 0.0358(3) Uani 1 d . .
H7 H 0.8161 0.8422 0.2483 0.043 Uiso 1 calc . .
C8 C 0.82911(16) 0.73604(10) 0.26767(9) 0.0454(4) Uani 1 d . .
H8A H 0.8519 0.7216 0.2306 0.068 Uiso 1 calc . .
H8B H 0.7455 0.7295 0.2718 0.068 Uiso 1 calc . .
H8C H 0.8703 0.707 0.2949 0.068 Uiso 1 calc . .
C9 C 0.8200(2) 0.83960(12) 0.33317(8) 0.0523(5) Uani 1 d . .
H9A H 0.8543 0.8094 0.3618 0.078 Uiso 1 calc . .
H9B H 0.7355 0.8369 0.3351 0.078 Uiso 1 calc . .
H9C H 0.8449 0.8887 0.3389 0.078 Uiso 1 calc . .
C10 C 1.19353(14) 0.90060(10) 0.15787(7) 0.0360(3) Uani 1 d . .
H10 H 1.1259 0.9162 0.1349 0.043 Uiso 1 calc . .
C11 C 1.2607(2) 0.84583(13) 0.12482(9) 0.0580(6) Uani 1 d . .
H11A H 1.3275 0.8295 0.1465 0.087 Uiso 1 calc . .
H11B H 1.2875 0.8674 0.0905 0.087 Uiso 1 calc . .
H11C H 1.2103 0.8055 0.1163 0.087 Uiso 1 calc . .
C12 C 1.26840(19) 0.96557(11) 0.16934(8) 0.0481(4) Uani 1 d . .
H12A H 1.2227 1.0013 0.1887 0.072 Uiso 1 calc . .
H12B H 1.2956 0.9853 0.1345 0.072 Uiso 1 calc . .
H12C H 1.3351 0.9519 0.1922 0.072 Uiso 1 calc . .
C13 C 0.89800(17) 0.99993(9) 0.23030(7) 0.0420(4) Uani 1 d . .
H13A H 0.8569 1.0451 0.2262 0.063 Uiso 1 calc . .
H13B H 0.9804 1.0091 0.2371 0.063 Uiso 1 calc . .
H13C H 0.8659 0.9736 0.2613 0.063 Uiso 1 calc . .
C14 C 0.93338(18) 1.00114(10) 0.10729(8) 0.0446(4) Uani 1 d . .
H14A H 0.9361 0.9717 0.0741 0.067 Uiso 1 calc . .
H14B H 1.0111 1.0192 0.1158 0.067 Uiso 1 calc . .
H14C H 0.8806 1.0411 0.101 0.067 Uiso 1 calc . .
C15 C 0.58165(15) 0.83339(11) 0.19247(7) 0.0410(4) Uani 1 d . .
H15A H 0.635 0.8133 0.2199 0.061 Uiso 1 calc . .
H15B H 0.5269 0.7968 0.1803 0.061 Uiso 1 calc . .
H15C H 0.5391 0.8729 0.2088 0.061 Uiso 1 calc . .
C16 C 0.55867(15) 0.89751(10) 0.07957(7) 0.0412(4) Uani 1 d . .
H16A H 0.4999 0.9268 0.0974 0.062 Uiso 1 calc . .
H16B H 0.5214 0.8566 0.0619 0.062 Uiso 1 calc . .
H16C H 0.5987 0.9257 0.0517 0.062 Uiso 1 calc . .
C17 C 0.72042(13) 0.76535(9) 0.05714(6) 0.0312(3) Uani 1 d . .
C18 C 0.66198(15) 0.70048(10) 0.06324(7) 0.0379(4) Uani 1 d . .
C19 C 0.62656(18) 0.66375(12) 0.01606(9) 0.0505(5) Uani 1 d . .
H19 H 0.5875 0.6197 0.0198 0.061 Uiso 1 calc . .
C20 C 0.6472(2) 0.69016(13) -0.03590(8) 0.0570(5) Uani 1 d . .
H20 H 0.6232 0.6642 -0.0675 0.068 Uiso 1 calc . .
C21 C 0.70275(19) 0.75439(13) -0.04173(7) 0.0503(5) Uani 1 d . .
H21 H 0.7159 0.7726 -0.0776 0.06 Uiso 1 calc . .
C22 C 0.74013(15) 0.79330(10) 0.00416(7) 0.0372(4) Uani 1 d . .
C23 C 0.63742(16) 0.66927(10) 0.11952(8) 0.0429(4) Uani 1 d . .
H23 H 0.6601 0.7058 0.1474 0.051 Uiso 1 calc . .
C24 C 0.7125(2) 0.60363(12) 0.13049(10) 0.0639(6) Uani 1 d . .
H24A H 0.6923 0.5664 0.1039 0.096 Uiso 1 calc . .
H24B H 0.6988 0.5864 0.1679 0.096 Uiso 1 calc . .
H24C H 0.7943 0.6161 0.1266 0.096 Uiso 1 calc . .
C25 C 0.5088(2) 0.65370(18) 0.12763(12) 0.0772(8) Uani 1 d . .
H25A H 0.4634 0.6962 0.1188 0.116 Uiso 1 calc . .
H25B H 0.4956 0.6401 0.166 0.116 Uiso 1 calc . .
H25C H 0.485 0.6149 0.1033 0.116 Uiso 1 calc . .
C26 C 0.80073(16) 0.86422(10) -0.00294(7) 0.0398(4) Uani 1 d . .
H26 H 0.7855 0.8927 0.0309 0.048 Uiso 1 calc . .
C27 C 0.93217(16) 0.85526(11) -0.00707(8) 0.0435(4) Uani 1 d . .
H27A H 0.9616 0.8316 0.0261 0.065 Uiso 1 calc . .
H27B H 0.9686 0.9019 -0.0105 0.065 Uiso 1 calc . .
H27C H 0.9503 0.8265 -0.0395 0.065 Uiso 1 calc . .
C28 C 0.7564(2) 0.90756(15) -0.05208(9) 0.0658(6) Uani 1 d . .
H28A H 0.7786 0.8841 -0.0864 0.099 Uiso 1 calc . .
H28B H 0.7903 0.9551 -0.0508 0.099 Uiso 1 calc . .
H28C H 0.6719 0.9112 -0.0505 0.099 Uiso 1 calc . .
C29 C 1.20041(15) 0.55188(8) 0.12311(7) 0.0331(3) Uani 1 d . .
C30 C 1.24336(15) 0.55318(9) 0.06926(7) 0.0355(3) Uani 1 d . .
H30 H 1.3027 0.5198 0.0619 0.043 Uiso 1 calc . .
C31 C 1.21141(14) 0.59653(9) 0.02491(7) 0.0335(3) Uani 1 d . .
C32 C 1.25242(18) 0.49623(10) 0.16080(8) 0.0449(4) Uani 1 d . .
H32A H 1.2869 0.5193 0.1932 0.067 Uiso 1 calc . .
H32B H 1.3123 0.47 0.1411 0.067 Uiso 1 calc . .
H32C H 1.1917 0.4634 0.1725 0.067 Uiso 1 calc . .
C33 C 1.26613(19) 0.57810(11) -0.02991(7) 0.0475(4) Uani 1 d . .
H33A H 1.2052 0.5694 -0.0574 0.071 Uiso 1 calc . .
H33B H 1.3138 0.5355 -0.0257 0.071 Uiso 1 calc . .
H33C H 1.3147 0.6176 -0.042 0.071 Uiso 1 calc . .
C34 C 1.08080(14) 0.58671(8) 0.19753(6) 0.0308(3) Uani 1 d . .
C35 C 0.98881(15) 0.54169(9) 0.21023(7) 0.0353(3) Uani 1 d . .
C36 C 0.94693(15) 0.54115(9) 0.26388(7) 0.0386(4) Uani 1 d . .
H36 H 0.8834 0.5114 0.2725 0.046 Uiso 1 calc . .
C37 C 0.99583(15) 0.58308(9) 0.30504(7) 0.0375(4) Uani 1 d . .
C38 C 1.09104(15) 0.62460(9) 0.29194(7) 0.0354(3) Uani 1 d . .
H38 H 1.1275 0.6518 0.3201 0.042 Uiso 1 calc . .
C39 C 1.13441(14) 0.62737(8) 0.23881(7) 0.0327(3) Uani 1 d . .
C40 C 0.93740(18) 0.49207(11) 0.16774(8) 0.0485(4) Uani 1 d . .
H40A H 0.9864 0.4499 0.1646 0.073 Uiso 1 calc . .
H40B H 0.933 0.5162 0.1321 0.073 Uiso 1 calc . .
H40C H 0.8595 0.4779 0.179 0.073 Uiso 1 calc . .
C41 C 0.94694(19) 0.58417(12) 0.36247(8) 0.0502(5) Uani 1 d . .
H41A H 0.8719 0.5599 0.3625 0.075 Uiso 1 calc . .
H41B H 0.9368 0.6334 0.3744 0.075 Uiso 1 calc . .
H41C H 1.0004 0.5599 0.3877 0.075 Uiso 1 calc . .
C42 C 1.23835(18) 0.67206(10) 0.22594(8) 0.0458(4) Uani 1 d . .
H42A H 1.2699 0.6922 0.2601 0.069 Uiso 1 calc . .
H42B H 1.2156 0.7105 0.2009 0.069 Uiso 1 calc . .
H42C H 1.2974 0.6426 0.2084 0.069 Uiso 1 calc . .
C43 C 1.10935(14) 0.68691(9) -0.02280(6) 0.0316(3) Uani 1 d . .
C44 C 1.01025(15) 0.66571(10) -0.05213(7) 0.0384(4) Uani 1 d . .
C45 C 0.98198(17) 0.70089(11) -0.10074(8) 0.0443(4) Uani 1 d . .
H45 H 0.9155 0.6862 -0.121 0.053 Uiso 1 calc . .
C46 C 1.04771(17) 0.75677(11) -0.12061(7) 0.0426(4) Uani 1 d . .
C47 C 1.14488(16) 0.77667(9) -0.09079(7) 0.0381(4) Uani 1 d . .
H47 H 1.1905 0.8149 -0.1038 0.046 Uiso 1 calc . .
C48 C 1.17824(14) 0.74242(9) -0.04217(6) 0.0335(3) Uani 1 d . .
C49 C 0.93538(19) 0.60627(12) -0.03156(10) 0.0548(5) Uani 1 d . .
H49A H 0.8959 0.6214 0.002 0.082 Uiso 1 calc . .
H49B H 0.9837 0.5648 -0.0234 0.082 Uiso 1 calc . .
H49C H 0.8778 0.5939 -0.0598 0.082 Uiso 1 calc . .
C50 C 1.0105(2) 0.79603(14) -0.17223(8) 0.0596(6) Uani 1 d . .
H50A H 0.9411 0.824 -0.1646 0.089 Uiso 1 calc . .
H50B H 0.9935 0.7618 -0.2015 0.089 Uiso 1 calc . .
H50C H 1.073 0.8276 -0.1839 0.089 Uiso 1 calc . .
C51 C 1.28793(17) 0.76493(11) -0.01292(8) 0.0454(4) Uani 1 d . .
H51A H 1.2843 0.7509 0.0258 0.068 Uiso 1 calc . .
H51B H 1.2963 0.8165 -0.0154 0.068 Uiso 1 calc . .
H51C H 1.3545 0.742 -0.0302 0.068 Uiso 1 calc . .

loop_
_atom_site_aniso_label
_atom_site_aniso_U_11
_atom_site_aniso_U_22
_atom_site_aniso_U_33
_atom_site_aniso_U_23
_atom_site_aniso_U_13
_atom_site_aniso_U_12
Si1 0.0267(2) 0.02760(19) 0.0306(2) 0.00059(15) 0.00163(15) 0.00229(15)
Si2 0.0205(2) 0.0381(2) 0.0319(2) 0.00232(16) 0.00072(14) 0.00432(15)
Al 0.0201(2) 0.0277(2) 0.02372(19) -0.00034(15) -0.00174(14) 0.00091(15)
Mg 0.0271(3) 0.0284(2) 0.0284(2) 0.00020(18) 0.00045(18) 0.00287(18)
O 0.0265(6) 0.0370(6) 0.0427(6) -0.0033(5) -0.0011(4) 0.0079(4)
N1 0.0223(6) 0.0275(6) 0.0266(6) -0.0002(5) -0.0026(4) 0.0002(4)
N2 0.0201(6) 0.0354(6) 0.0263(6) 0.0000(5) -0.0013(4) 0.0013(5)
N3 0.0322(7) 0.0291(6) 0.0318(6) 0.0023(5) -0.0003(5) 0.0014(5)
N4 0.0319(7) 0.0325(6) 0.0277(6) -0.0017(5) 0.0002(5) 0.0015(5)
C1 0.0265(7) 0.0261(7) 0.0264(6) -0.0037(5) -0.0031(5) -0.0001(5)
C2 0.0328(8) 0.0298(7) 0.0297(7) -0.0013(6) -0.0005(6) 0.0008(6)
C3 0.0451(10) 0.0357(8) 0.0269(7) 0.0013(6) -0.0034(6) -0.0020(7)
C4 0.0406(9) 0.0390(8) 0.0329(8) -0.0005(6) -0.0147(7) -0.0031(7)
C5 0.0289(8) 0.0375(8) 0.0377(8) -0.0022(6) -0.0098(6) -0.0060(6)
C6 0.0274(8) 0.0314(7) 0.0290(7) -0.0028(6) -0.0039(6) -0.0025(6)
C7 0.0328(9) 0.0399(8) 0.0349(8) 0.0080(6) 0.0051(6) 0.0022(6)
C8 0.0336(9) 0.0451(10) 0.0576(11) 0.0080(8) 0.0033(8) -0.0041(7)
C9 0.0532(12) 0.0578(12) 0.0462(10) 0.0068(9) 0.0189(9) 0.0048(9)
C10 0.0242(8) 0.0515(10) 0.0321(7) 0.0041(7) -0.0027(6) -0.0069(7)
C11 0.0539(13) 0.0675(13) 0.0530(11) -0.0126(10) 0.0219(9) -0.0203(10)
C12 0.0513(11) 0.0456(10) 0.0472(10) 0.0085(8) -0.0015(8) -0.0125(8)
C13 0.0478(10) 0.0357(8) 0.0426(9) -0.0080(7) -0.0015(7) 0.0031(7)
C14 0.0498(11) 0.0381(9) 0.0460(9) 0.0122(7) 0.0117(8) 0.0035(8)
C15 0.0293(8) 0.0540(10) 0.0398(9) 0.0046(8) 0.0078(7) 0.0051(7)
C16 0.0259(8) 0.0535(10) 0.0440(9) 0.0052(8) -0.0039(7) 0.0095(7)
C17 0.0211(7) 0.0428(8) 0.0295(7) -0.0017(6) -0.0053(5) 0.0027(6)
C18 0.0268(8) 0.0482(9) 0.0385(8) -0.0049(7) -0.0052(6) -0.0029(7)
C19 0.0421(11) 0.0566(11) 0.0526(11) -0.0113(9) -0.0101(8) -0.0115(9)
C20 0.0556(13) 0.0748(14) 0.0401(10) -0.0156(10) -0.0172(9) -0.0029(11)
C21 0.0516(11) 0.0705(13) 0.0287(8) -0.0016(8) -0.0092(7) 0.0054(10)
C22 0.0288(8) 0.0530(10) 0.0297(8) 0.0025(7) -0.0055(6) 0.0045(7)
C23 0.0378(10) 0.0441(9) 0.0469(10) -0.0013(8) 0.0040(7) -0.0133(7)
C24 0.0806(17) 0.0505(12) 0.0608(13) 0.0115(10) 0.0106(12) 0.0000(11)
C25 0.0482(14) 0.106(2) 0.0780(16) -0.0077(15) 0.0148(12) -0.0343(14)
C26 0.0372(9) 0.0516(10) 0.0307(8) 0.0098(7) 0.0018(6) 0.0069(7)
C27 0.0382(10) 0.0503(10) 0.0423(9) 0.0028(8) 0.0096(7) 0.0026(8)
C28 0.0626(15) 0.0822(16) 0.0526(12) 0.0311(12) -0.0065(10) 0.0040(12)
C29 0.0347(8) 0.0278(7) 0.0368(8) 0.0013(6) -0.0025(6) 0.0013(6)
C30 0.0343(8) 0.0333(8) 0.0389(8) -0.0029(6) 0.0015(6) 0.0069(6)
C31 0.0329(8) 0.0343(8) 0.0332(8) -0.0044(6) 0.0009(6) 0.0006(6)
C32 0.0507(11) 0.0397(9) 0.0445(9) 0.0072(7) 0.0027(8) 0.0150(8)
C33 0.0557(12) 0.0498(10) 0.0371(9) -0.0034(8) 0.0068(8) 0.0179(9)
C34 0.0308(8) 0.0286(7) 0.0329(7) 0.0038(6) -0.0016(6) 0.0043(6)
C35 0.0328(8) 0.0336(8) 0.0394(8) 0.0033(6) -0.0037(6) -0.0002(6)
C36 0.0325(9) 0.0391(8) 0.0444(9) 0.0097(7) 0.0014(7) -0.0014(7)
C37 0.0371(9) 0.0391(9) 0.0365(8) 0.0079(7) 0.0024(7) 0.0084(7)
C38 0.0390(9) 0.0335(8) 0.0336(8) 0.0005(6) -0.0034(6) 0.0043(6)
C39 0.0320(8) 0.0296(7) 0.0364(8) 0.0024(6) -0.0001(6) 0.0016(6)
C40 0.0456(11) 0.0471(10) 0.0526(11) -0.0021(8) -0.0058(8) -0.0113(8)
C41 0.0567(12) 0.0542(11) 0.0399(9) 0.0099(8) 0.0090(8) 0.0060(9)
C42 0.0463(11) 0.0449(10) 0.0464(10) -0.0055(8) 0.0033(8) -0.0134(8)
C43 0.0316(8) 0.0357(8) 0.0275(7) -0.0044(6) -0.0006(6) 0.0051(6)
C44 0.0340(9) 0.0426(9) 0.0384(8) -0.0061(7) -0.0051(7) 0.0017(7)
C45 0.0379(10) 0.0557(11) 0.0392(9) -0.0097(8) -0.0110(7) 0.0085(8)
C46 0.0434(10) 0.0541(10) 0.0304(8) -0.0017(7) 0.0005(7) 0.0169(8)
C47 0.0414(9) 0.0410(9) 0.0320(8) 0.0011(7) 0.0087(7) 0.0073(7)
C48 0.0336(8) 0.0380(8) 0.0291(7) -0.0051(6) 0.0025(6) 0.0036(6)
C49 0.0442(11) 0.0549(12) 0.0649(13) -0.0014(10) -0.0117(9) -0.0126(9)
C50 0.0622(14) 0.0804(15) 0.0363(9) 0.0094(10) -0.0006(9) 0.0282(12)
C51 0.0408(10) 0.0561(11) 0.0392(9) -0.0027(8) 0.0000(7) -0.0103(8)

loop_
_atom_type_symbol
_atom_type_description
_atom_type_scat_dispersion_real
_atom_type_scat_dispersion_imag
_atom_type_scat_source
C C 0.0181 0.0091 'International Tables Vol C Tables 4.2.6.8 and 6.1.1.4'
H H 0 0 'International Tables Vol C Tables 4.2.6.8 and 6.1.1.4'
N N 0.0311 0.018 'International Tables Vol C Tables 4.2.6.8 and 6.1.1.4'
O O 0.0492 0.0322 'International Tables Vol C Tables 4.2.6.8 and 6.1.1.4'
Mg Mg 0.1719 0.1771 'International Tables Vol C Tables 4.2.6.8 and 6.1.1.4'
Al Al 0.213 0.2455 'International Tables Vol C Tables 4.2.6.8 and 6.1.1.4'
Si Si 0.2541 0.3302 'International Tables Vol C Tables 4.2.6.8 and 6.1.1.4'

loop_
_exptl_crystal_face_index_h
_exptl_crystal_face_index_k
_exptl_crystal_face_index_l
_exptl_crystal_face_perp_dist
6 -5 8 0.0647
0 0 16 0.0799
2 -12 -1 0.0442
2 -11 -6 0.0592
7 4 5 0.0535
6 1 10 0.0579
6 6 0 0.0762
-6 -2 -8 0.0564
-5 1 -11 0.0727
6 -7 0 0.0699
1 -5 14 0.0743
-3 -1 14 0.089
-5 8 -7 0.0594
-2 6 13 0.0841
-3 11 -3 0.0538
-2 -12 -2 0.024
-1 7 -12 0.1021
3 5 13 0.0745
-3 -8 -11 0.0769
2 12 1 0.0505
-2 -12 0 0.0255
7 -2 0 0.0816
4 4 -13 0.1258
-7 3 -3 0.0722
-6 -7 1 0.0581
-5 -3 10 0.0875
5 8 4 0.0513
4 1 13 0.0582
-4 -10 -3 0.0288
0 -3 -15 0.1171

loop_
_geom_angle_atom_site_label_1
_geom_angle_atom_site_label_2
_geom_angle_atom_site_label_3
_geom_angle
_geom_angle_site_symmetry_1
_geom_angle_site_symmetry_3
_geom_angle_publ_flag
O Si1 N1 107.71(6) . . ?
O Si1 C13 108.83(8) . . ?
N1 Si1 C13 111.36(7) . . ?
O Si1 C14 106.48(8) . . ?
N1 Si1 C14 113.90(7) . . ?
C13 Si1 C14 108.35(9) . . ?
O Si2 N2 107.47(6) . . ?
O Si2 C15 105.95(8) . . ?
N2 Si2 C15 114.89(7) . . ?
O Si2 C16 109.69(8) . . ?
N2 Si2 C16 111.24(7) . . ?
C15 Si2 C16 107.42(8) . . ?
N2 Al N1 105.74(6) . . ?
N2 Al Mg 126.78(5) . . ?
N1 Al Mg 127.33(4) . . ?
N3 Mg N4 93.46(6) . . ?
N3 Mg Al 131.84(4) . . ?
N4 Mg Al 134.62(4) . . ?
Si1 O Si2 134.80(7) . . ?
C1 N1 Si1 118.96(9) . . ?
C1 N1 Al 117.66(9) . . ?
Si1 N1 Al 123.10(7) . . ?
C17 N2 Si2 116.92(10) . . ?
C17 N2 Al 117.51(10) . . ?
Si2 N2 Al 125.52(7) . . ?
C29 N3 C34 118.67(13) . . ?
C29 N3 Mg 124.07(11) . . ?
C34 N3 Mg 117.02(10) . . ?
C31 N4 C43 117.16(13) . . ?
C31 N4 Mg 123.30(11) . . ?
C43 N4 Mg 119.29(10) . . ?
C6 C1 C2 119.67(13) . . ?
C6 C1 N1 121.07(13) . . ?
C2 C1 N1 119.26(13) . . ?
C3 C2 C1 119.09(15) . . ?
C3 C2 C7 119.62(15) . . ?
C1 C2 C7 121.29(14) . . ?
C4 C3 C2 121.16(15) . . ?
C4 C3 H3 119.4 . . ?
C2 C3 H3 119.4 . . ?
C5 C4 C3 119.84(15) . . ?
C5 C4 H4 120.1 . . ?
C3 C4 H4 120.1 . . ?
C4 C5 C6 121.10(15) . . ?
C4 C5 H5 119.5 . . ?
C6 C5 H5 119.5 . . ?
C5 C6 C1 119.04(14) . . ?
C5 C6 C10 119.42(14) . . ?
C1 C6 C10 121.54(13) . . ?
C2 C7 C9 112.72(15) . . ?
C2 C7 C8 110.78(14) . . ?
C9 C7 C8 110.99(15) . . ?
C2 C7 H7 107.4 . . ?
C9 C7 H7 107.4 . . ?
C8 C7 H7 107.4 . . ?
C7 C8 H8A 109.5 . . ?
C7 C8 H8B 109.5 . . ?
H8A C8 H8B 109.5 . . ?
C7 C8 H8C 109.5 . . ?
H8A C8 H8C 109.5 . . ?
H8B C8 H8C 109.5 . . ?
C7 C9 H9A 109.5 . . ?
C7 C9 H9B 109.5 . . ?
H9A C9 H9B 109.5 . . ?
C7 C9 H9C 109.5 . . ?
H9A C9 H9C 109.5 . . ?
H9B C9 H9C 109.5 . . ?
C6 C10 C12 111.91(14) . . ?
C6 C10 C11 111.02(16) . . ?
C12 C10 C11 110.50(16) . . ?
C6 C10 H10 107.7 . . ?
C12 C10 H10 107.7 . . ?
C11 C10 H10 107.7 . . ?
C10 C11 H11A 109.5 . . ?
C10 C11 H11B 109.5 . . ?
H11A C11 H11B 109.5 . . ?
C10 C11 H11C 109.5 . . ?
H11A C11 H11C 109.5 . . ?
H11B C11 H11C 109.5 . . ?
C10 C12 H12A 109.5 . . ?
C10 C12 H12B 109.5 . . ?
H12A C12 H12B 109.5 . . ?
C10 C12 H12C 109.5 . . ?
H12A C12 H12C 109.5 . . ?
H12B C12 H12C 109.5 . . ?
Si1 C13 H13A 109.5 . . ?
Si1 C13 H13B 109.5 . . ?
H13A C13 H13B 109.5 . . ?
Si1 C13 H13C 109.5 . . ?
H13A C13 H13C 109.5 . . ?
H13B C13 H13C 109.5 . . ?
Si1 C14 H14A 109.5 . . ?
Si1 C14 H14B 109.5 . . ?
H14A C14 H14B 109.5 . . ?
Si1 C14 H14C 109.5 . . ?
H14A C14 H14C 109.5 . . ?
H14B C14 H14C 109.5 . . ?
Si2 C15 H15A 109.5 . . ?
Si2 C15 H15B 109.5 . . ?
H15A C15 H15B 109.5 . . ?
Si2 C15 H15C 109.5 . . ?
H15A C15 H15C 109.5 . . ?
H15B C15 H15C 109.5 . . ?
Si2 C16 H16A 109.5 . . ?
Si2 C16 H16B 109.5 . . ?
H16A C16 H16B 109.5 . . ?
Si2 C16 H16C 109.5 . . ?
H16A C16 H16C 109.5 . . ?
H16B C16 H16C 109.5 . . ?
C18 C17 C22 120.20(15) . . ?
C18 C17 N2 121.03(14) . . ?
C22 C17 N2 118.77(15) . . ?
C19 C18 C17 118.84(17) . . ?
C19 C18 C23 119.38(17) . . ?
C17 C18 C23 121.77(15) . . ?
C20 C19 C18 121.3(2) . . ?
C20 C19 H19 119.4 . . ?
C18 C19 H19 119.4 . . ?
C21 C20 C19 119.72(18) . . ?
C21 C20 H20 120.1 . . ?
C19 C20 H20 120.1 . . ?
C20 C21 C22 121.29(18) . . ?
C20 C21 H21 119.4 . . ?
C22 C21 H21 119.4 . . ?
C21 C22 C17 118.63(18) . . ?
C21 C22 C26 120.67(16) . . ?
C17 C22 C26 120.70(15) . . ?
C18 C23 C25 112.37(18) . . ?
C18 C23 C24 111.07(17) . . ?
C25 C23 C24 111.8(2) . . ?
C18 C23 H23 107.1 . . ?
C25 C23 H23 107.1 . . ?
C24 C23 H23 107.1 . . ?
C23 C24 H24A 109.5 . . ?
C23 C24 H24B 109.5 . . ?
H24A C24 H24B 109.5 . . ?
C23 C24 H24C 109.5 . . ?
H24A C24 H24C 109.5 . . ?
H24B C24 H24C 109.5 . . ?
C23 C25 H25A 109.5 . . ?
C23 C25 H25B 109.5 . . ?
H25A C25 H25B 109.5 . . ?
C23 C25 H25C 109.5 . . ?
H25A C25 H25C 109.5 . . ?
H25B C25 H25C 109.5 . . ?
C22 C26 C28 114.03(17) . . ?
C22 C26 C27 111.59(15) . . ?
C28 C26 C27 109.42(16) . . ?
C22 C26 H26 107.2 . . ?
C28 C26 H26 107.2 . . ?
C27 C26 H26 107.2 . . ?
C26 C27 H27A 109.5 . . ?
C26 C27 H27B 109.5 . . ?
H27A C27 H27B 109.5 . . ?
C26 C27 H27C 109.5 . . ?
H27A C27 H27C 109.5 . . ?
H27B C27 H27C 109.5 . . ?
C26 C28 H28A 109.5 . . ?
C26 C28 H28B 109.5 . . ?
H28A C28 H28B 109.5 . . ?
C26 C28 H28C 109.5 . . ?
H28A C28 H28C 109.5 . . ?
H28B C28 H28C 109.5 . . ?
N3 C29 C30 124.35(15) . . ?
N3 C29 C32 119.92(15) . . ?
C30 C29 C32 115.73(15) . . ?
C31 C30 C29 129.41(15) . . ?
C31 C30 H30 115.3 . . ?
C29 C30 H30 115.3 . . ?
N4 C31 C30 124.79(15) . . ?
N4 C31 C33 119.60(15) . . ?
C30 C31 C33 115.60(15) . . ?
C29 C32 H32A 109.5 . . ?
C29 C32 H32B 109.5 . . ?
H32A C32 H32B 109.5 . . ?
C29 C32 H32C 109.5 . . ?
H32A C32 H32C 109.5 . . ?
H32B C32 H32C 109.5 . . ?
C31 C33 H33A 109.5 . . ?
C31 C33 H33B 109.5 . . ?
H33A C33 H33B 109.5 . . ?
C31 C33 H33C 109.5 . . ?
H33A C33 H33C 109.5 . . ?
H33B C33 H33C 109.5 . . ?
C35 C34 C39 120.43(15) . . ?
C35 C34 N3 120.70(14) . . ?
C39 C34 N3 118.81(14) . . ?
C36 C35 C34 118.82(16) . . ?
C36 C35 C40 119.76(16) . . ?
C34 C35 C40 121.38(16) . . ?
C37 C36 C35 121.72(16) . . ?
C37 C36 H36 119.1 . . ?
C35 C36 H36 119.1 . . ?
C38 C37 C36 118.22(16) . . ?
C38 C37 C41 120.51(17) . . ?
C36 C37 C41 121.28(17) . . ?
C37 C38 C39 121.80(16) . . ?
C37 C38 H38 119.1 . . ?
C39 C38 H38 119.1 . . ?
C38 C39 C34 118.88(15) . . ?
C38 C39 C42 120.67(15) . . ?
C34 C39 C42 120.44(15) . . ?
C35 C40 H40A 109.5 . . ?
C35 C40 H40B 109.5 . . ?
H40A C40 H40B 109.5 . . ?
C35 C40 H40C 109.5 . . ?
H40A C40 H40C 109.5 . . ?
H40B C40 H40C 109.5 . . ?
C37 C41 H41A 109.5 . . ?
C37 C41 H41B 109.5 . . ?
H41A C41 H41B 109.5 . . ?
C37 C41 H41C 109.5 . . ?
H41A C41 H41C 109.5 . . ?
H41B C41 H41C 109.5 . . ?
C39 C42 H42A 109.5 . . ?
C39 C42 H42B 109.5 . . ?
H42A C42 H42B 109.5 . . ?
C39 C42 H42C 109.5 . . ?
H42A C42 H42C 109.5 . . ?
H42B C42 H42C 109.5 . . ?
C48 C43 C44 120.46(15) . . ?
C48 C43 N4 121.19(14) . . ?
C44 C43 N4 118.34(15) . . ?
C45 C44 C43 118.68(17) . . ?
C45 C44 C49 120.43(17) . . ?
C43 C44 C49 120.88(16) . . ?
C46 C45 C44 122.18(17) . . ?
C46 C45 H45 118.9 . . ?
C44 C45 H45 118.9 . . ?
C47 C46 C45 117.91(16) . . ?
C47 C46 C50 121.6(2) . . ?
C45 C46 C50 120.47(19) . . ?
C46 C47 C48 122.25(17) . . ?
C46 C47 H47 118.9 . . ?
C48 C47 H47 118.9 . . ?
C47 C48 C43 118.50(16) . . ?
C47 C48 C51 119.47(16) . . ?
C43 C48 C51 122.02(15) . . ?
C44 C49 H49A 109.5 . . ?
C44 C49 H49B 109.5 . . ?
H49A C49 H49B 109.5 . . ?
C44 C49 H49C 109.5 . . ?
H49A C49 H49C 109.5 . . ?
H49B C49 H49C 109.5 . . ?
C46 C50 H50A 109.5 . . ?
C46 C50 H50B 109.5 . . ?
H50A C50 H50B 109.5 . . ?
C46 C50 H50C 109.5 . . ?
H50A C50 H50C 109.5 . . ?
H50B C50 H50C 109.5 . . ?
C48 C51 H51A 109.5 . . ?
C48 C51 H51B 109.5 . . ?
H51A C51 H51B 109.5 . . ?
C48 C51 H51C 109.5 . . ?
H51A C51 H51C 109.5 . . ?
H51B C51 H51C 109.5 . . ?

loop_
_geom_bond_atom_site_label_1
_geom_bond_atom_site_label_2
_geom_bond_distance
_geom_bond_site_symmetry_2
_geom_bond_publ_flag
Si1 O 1.6382(12) . ?
Si1 N1 1.7320(13) . ?
Si1 C13 1.8602(17) . ?
Si1 C14 1.8656(17) . ?
Si2 O 1.6425(12) . ?
Si2 N2 1.7373(13) . ?
Si2 C15 1.8658(17) . ?
Si2 C16 1.8661(17) . ?
Al N2 1.8378(13) . ?
Al N1 1.8425(12) . ?
Al Mg 2.7711(6) . ?
Mg N3 2.0335(14) . ?
Mg N4 2.0428(14) . ?
N1 C1 1.4368(18) . ?
N2 C17 1.4411(19) . ?
N3 C29 1.324(2) . ?
N3 C34 1.441(2) . ?
N4 C31 1.334(2) . ?
N4 C43 1.442(2) . ?
C1 C6 1.409(2) . ?
C1 C2 1.412(2) . ?
C2 C3 1.394(2) . ?
C2 C7 1.518(2) . ?
C3 C4 1.380(3) . ?
C3 H3 0.95 . ?
C4 C5 1.379(3) . ?
C4 H4 0.95 . ?
C5 C6 1.399(2) . ?
C5 H5 0.95 . ?
C6 C10 1.517(2) . ?
C7 C9 1.531(2) . ?
C7 C8 1.531(3) . ?
C7 H7 1 . ?
C8 H8A 0.98 . ?
C8 H8B 0.98 . ?
C8 H8C 0.98 . ?
C9 H9A 0.98 . ?
C9 H9B 0.98 . ?
C9 H9C 0.98 . ?
C10 C12 1.525(2) . ?
C10 C11 1.526(3) . ?
C10 H10 1 . ?
C11 H11A 0.98 . ?
C11 H11B 0.98 . ?
C11 H11C 0.98 . ?
C12 H12A 0.98 . ?
C12 H12B 0.98 . ?
C12 H12C 0.98 . ?
C13 H13A 0.98 . ?
C13 H13B 0.98 . ?
C13 H13C 0.98 . ?
C14 H14A 0.98 . ?
C14 H14B 0.98 . ?
C14 H14C 0.98 . ?
C15 H15A 0.98 . ?
C15 H15B 0.98 . ?
C15 H15C 0.98 . ?
C16 H16A 0.98 . ?
C16 H16B 0.98 . ?
C16 H16C 0.98 . ?
C17 C18 1.406(2) . ?
C17 C22 1.412(2) . ?
C18 C19 1.398(3) . ?
C18 C23 1.518(3) . ?
C19 C20 1.380(3) . ?
C19 H19 0.95 . ?
C20 C21 1.380(3) . ?
C20 H20 0.95 . ?
C21 C22 1.400(3) . ?
C21 H21 0.95 . ?
C22 C26 1.521(3) . ?
C23 C25 1.529(3) . ?
C23 C24 1.534(3) . ?
C23 H23 1 . ?
C24 H24A 0.98 . ?
C24 H24B 0.98 . ?
C24 H24C 0.98 . ?
C25 H25A 0.98 . ?
C25 H25B 0.98 . ?
C25 H25C 0.98 . ?
C26 C28 1.532(2) . ?
C26 C27 1.532(2) . ?
C26 H26 1 . ?
C27 H27A 0.98 . ?
C27 H27B 0.98 . ?
C27 H27C 0.98 . ?
C28 H28A 0.98 . ?
C28 H28B 0.98 . ?
C28 H28C 0.98 . ?
C29 C30 1.404(2) . ?
C29 C32 1.514(2) . ?
C30 C31 1.400(2) . ?
C30 H30 0.95 . ?
C31 C33 1.520(2) . ?
C32 H32A 0.98 . ?
C32 H32B 0.98 . ?
C32 H32C 0.98 . ?
C33 H33A 0.98 . ?
C33 H33B 0.98 . ?
C33 H33C 0.98 . ?
C34 C35 1.397(2) . ?
C34 C39 1.403(2) . ?
C35 C36 1.395(2) . ?
C35 C40 1.511(2) . ?
C36 C37 1.391(3) . ?
C36 H36 0.95 . ?
C37 C38 1.390(3) . ?
C37 C41 1.510(2) . ?
C38 C39 1.390(2) . ?
C38 H38 0.95 . ?
C39 C42 1.503(2) . ?
C40 H40A 0.98 . ?
C40 H40B 0.98 . ?
C40 H40C 0.98 . ?
C41 H41A 0.98 . ?
C41 H41B 0.98 . ?
C41 H41C 0.98 . ?
C42 H42A 0.98 . ?
C42 H42B 0.98 . ?
C42 H42C 0.98 . ?
C43 C48 1.400(2) . ?
C43 C44 1.402(2) . ?
C44 C45 1.391(3) . ?
C44 C49 1.505(3) . ?
C45 C46 1.389(3) . ?
C45 H45 0.95 . ?
C46 C47 1.383(3) . ?
C46 C50 1.516(2) . ?
C47 C48 1.398(2) . ?
C47 H47 0.95 . ?
C48 C51 1.508(2) . ?
C49 H49A 0.98 . ?
C49 H49B 0.98 . ?
C49 H49C 0.98 . ?
C50 H50A 0.98 . ?
C50 H50B 0.98 . ?
C50 H50C 0.98 . ?
C51 H51A 0.98 . ?
C51 H51B 0.98 . ?
C51 H51C 0.98 . ?
